data_2005039
loop_
_publ_author_name
'Song, L.-C.'
'Hu, Q.-M.'
'Yan, C.-G.'
'Wang, R.-J.'
'Mak, T. C. W.'

_publ_section_title
;
 The First \m~4~-Se Spiro-Type Fe~4~Se~3~ Cluster:
 [(\m-4-CH~3~-C~6~H~4~Se)Fe~2~(CO)~6~]~2~(\m~4~-Se)
;
_journal_issue 6
_journal_name_full 'Acta Crystallographica Section C'
_journal_page_first 1357
_journal_page_last 1359
_journal_paper_doi 10.1107/S0108270196000613
_journal_volume 52
_journal_year 1996
_chemical_formula_iupac '[Fe4 Se (C7 H7 Se)2 (C O)12]'
_chemical_formula_sum 'C26 H14 Fe4 O12 Se3'
_chemical_formula_weight 978.64
_space_group_IT_number 14
_symmetry_cell_setting monoclinic
_symmetry_space_group_name_Hall '-P 2yn'
_symmetry_space_group_name_H-M 'P 1 21/n 1'
_atom_type_scat_source IntTabIV
_cell_angle_alpha 90
_cell_angle_beta 97.41(3)
_cell_angle_gamma 90
_cell_formula_units_Z 8
_cell_length_a 11.059(2)
_cell_length_b 32.367(6)
_cell_length_c 18.933(3)
_cell_measurement_reflns_used 23
_cell_measurement_temperature 294
_cell_measurement_theta_max 15
_cell_measurement_theta_min 7
_cell_volume 6720(2)
_computing_cell_refinement
;
Seimens software performed on a PC computer
;
_computing_data_collection
;
Seimens software performed on a PC computer
;
_computing_data_reduction
;
Seimens software performed on a PC computer
;
_computing_molecular_graphics 'XP SHELXTL/PC'
_computing_publication_material 'XPUBL SHELXTL/PC'
_computing_structure_refinement 'XLS SHELXTL/PC'
_computing_structure_solution 'XS SHELXTL/PC (Sheldrick, 1990)'
_diffrn_measurement_device 'Siemens P4/PC four-circle'
_diffrn_measurement_method '\w scans'
_diffrn_radiation_type MoK\a
_diffrn_radiation_wavelength 0.71073
_diffrn_reflns_av_R_equivalents 0.023
_diffrn_reflns_limit_h_max 11
_diffrn_reflns_limit_h_min 0
_diffrn_reflns_limit_k_max 34
_diffrn_reflns_limit_k_min 0
_diffrn_reflns_limit_l_max 19
_diffrn_reflns_limit_l_min -19
_diffrn_reflns_number 8904
_diffrn_reflns_theta_max 22
_diffrn_standards_decay_% 5.0
_diffrn_standards_interval_count 100
_diffrn_standards_number 3
_exptl_absorpt_coefficient_mu 5.00
_exptl_absorpt_correction_T_max 0.373
_exptl_absorpt_correction_T_min 0.176
_exptl_absorpt_correction_type '\y scans'
_exptl_crystal_colour 'dark red'
_exptl_crystal_density_diffrn 1.934
_exptl_crystal_density_method none
_exptl_crystal_description block
_exptl_crystal_size_max 0.40
_exptl_crystal_size_mid 0.40
_exptl_crystal_size_min 0.20
_refine_diff_density_max 0.68
_refine_diff_density_min -0.72
_refine_ls_extinction_method none
_refine_ls_goodness_of_fit_obs 1.19
_refine_ls_hydrogen_treatment noref
_refine_ls_number_parameters 811
_refine_ls_number_reflns 3509
_refine_ls_R_factor_obs 0.060
_refine_ls_shift/esd_max 0.32
_refine_ls_structure_factor_coef F
_refine_ls_weighting_details 'w = 1/[\s^2^(|F|)+0.0003|F|^2^]'
_refine_ls_weighting_scheme calc
_refine_ls_wR_factor_obs 0.053
_reflns_number_observed 3509
_reflns_number_total 8195
_reflns_observed_criterion F>4\s(F)
_cod_data_source_file na1209.cif
_cod_data_source_block na1209a
_cod_depositor_comments
;
The following automatic conversions were performed:

'_refine_ls_weighting_scheme' value ' 1/[\s^2^(|F|)+0.0003|F|^2^]'
was changed to 'calc'. New tag '_refine_ls_weighting_details' was
created. The value of the new tag was set to 'w =
1/[\s^2^(|F|)+0.0003|F|^2^]'.

Automatic conversion script
Id: cif_fix_values 3143 2015-03-26 13:38:13Z robertas 
;
_cod_original_sg_symbol_H-M 'P 21/n'
_cod_database_code 2005039

loop_
_symmetry_equiv_pos_as_xyz
x,y,z
1/2+x,1/2-y,1/2+z
-x,-y,-z
1/2-x,1/2+y,1/2-z

loop_
_atom_site_label
_atom_site_fract_x
_atom_site_fract_y
_atom_site_fract_z
_atom_site_U_iso_or_equiv
Se(1) .9447(2) .0927(1) .8115(1) .048(1)
Se(2) .7236(2) .0390(1) .8177(1) .046(1)
Se(3) 1.1861(2) .0640(1) .8846(1) .048(1)
Fe(1) .7508(3) .0976(1) .7444(2) .043(1)
Fe(2) .8873(3) .0320(1) .7475(2) .048(1)
Fe(3) 1.1284(3) .1296(1) .8339(2) .049(1)
Fe(4) 1.0213(3) .0972(1) .9334(2) .050(1)
O(1) .5802(12) .0660(4) .6278(7) .077(3)
O(2) .5867(14) .1536(4) .8070(7) .084(3)
O(3) .8317(14) .1618(5) .6516(8) .098(3)
O(4) 1.0123(15) -.0374(5) .8277(9) .111(3)
O(5) 1.0674(13) .0496(5) .6527(8) .089(3)
O(6) .7370(12) -.0146(4) .6353(8) .086(3)
O(7) 1.2742(15) .1236(5) .7156(9) .101(3)
O(8) 1.0122(14) .2067(5) .7842(10) .112(3)
O(9) 1.2886(14) .1776(4) .9396(8) .092(3)
O(10) .8999(13) .0268(4) .9903(8) .083(3)
O(11) 1.1691(17) .1217(6) 1.0655(9) .134(3)
O(12) .8433(16) .1599(5) .9529(10) .127(3)
C(1) .6478(18) .0791(6) .6733(10) .052(3)
C(2) .6548(17) .1323(5) .7826(10) .045(3)
C(3) .8032(18) .1359(6) .6847(11) .065(3)
C(4) .9663(18) -.0103(6) .7970(11) .062(3)
C(5) .9973(18) .0432(6) .6893(11) .053(3)
C(6) .7957(18) .0032(7) .6806(11) .063(3)
C(7) 1.2159(19) .1271(7) .7609(12) .071(3)
C(8) 1.0527(17) .1755(6) .8047(11) .060(3)
C(9) 1.2290(17) .1577(6) .8993(11) .055(3)
C(10) .9470(17) .0547(7) .9668(10) .057(3)
C(11) 1.1143(21) .1116(8) 1.0131(13) .092(3)
C(12) .9130(20) .1351(7) .9436(12) .079(3)
C(13) .5816(16) .0080(5) .7785(9) .040(3)
C(14) .4694(18) .0262(7) .7645(10) .062(3)
C(15) .3663(16) .0027(6) .7411(9) .047(3)
C(16) .3723(18) -.0387(6) .7325(10) .059(3)
C(17) .4843(19) -.0574(6) .7479(10) .062(3)
C(18) .5871(17) -.0346(6) .7698(9) .050(3)
C(19) .2587(17) -.0646(6) .7094(10) .077(3)
C(20) 1.3364(16) .0679(5) .9472(10) .042(3)
C(21) 1.3532(17) .0442(6) 1.0075(10) .059(3)
C(22) 1.4650(18) .0433(6) 1.0496(11) .063(3)
C(23) 1.5634(16) .0648(6) 1.0328(10) .046(3)
C(24) 1.5466(17) .0887(6) .9711(10) .054(3)
C(25) 1.4344(16) .0890(5) .9285(10) .050(3)
C(26) 1.6833(17) .0633(6) 1.0802(10) .077(3)
Se(4) 1.1501(2) .1894(1) .4165(1) .055(1)
Se(5) .9155(2) .1665(1) .3272(1) .055(1)
Se(6) 1.3757(2) .1394(1) .4142(1) .050(1)
Fe(5) 1.0931(3) .1996(1) .2929(2) .061(1)
Fe(6) .9723(3) .2287(1) .3900(2) .050(1)
Fe(7) 1.2011(3) .1262(1) .4735(2) .044(1)
Fe(8) 1.3321(3) .1916(1) .4960(2) .052(1)
O(13) .9749(15) .2355(5) .1618(10) .120(3)
O(14) 1.2746(15) .2630(6) .2985(11) .142(3)
O(15) 1.2031(17) .1289(5) .2317(9) .124(3)
O(16) .8108(15) .2193(5) .5002(9) .110(3)
O(17) 1.0978(13) .3010(4) .4520(9) .090(3)
O(18) .8244(13) .2789(4) .2871(9) .089(3)
O(19) 1.0350(16) .1444(5) .5752(9) .114(3)
O(20) 1.3228(12) .0656(4) .5743(8) .081(3)
O(21) 1.0544(13) .0688(4) .3793(8) .091(3)
O(22) 1.5001(13) .1605(4) .6152(8) .090(3)
O(23) 1.4883(16) .2570(5) .4508(10) .138(3)
O(24) 1.1977(15) .2349(5) .5961(9) .110(3)
C(27) 1.0194(20) .2201(7) .2163(13) .085(3)
C(28) 1.2037(21) .2376(6) .2940(12) .073(3)
C(29) 1.1646(21) .1562(7) .2565(12) .087(3)
C(30) .8733(19) .2225(6) .4565(12) .068(3)
C(31) 1.0514(17) .2724(6) .4270(10) .053(3)
C(32) .8763(20) .2587(7) .3278(12) .078(3)
C(33) 1.0978(21) .1380(7) .5316(13) .085(3)
C(34) 1.2787(18) .0900(6) .5332(11) .053(3)
C(35) 1.1118(17) .0914(6) .4155(10) .052(3)
C(36) 1.4325(19) .1723(6) .5681(11) .061(3)
C(37) 1.4245(21) .2320(7) .4700(13) .091(3)
C(38) 1.2552(21) .2192(7) .5546(13) .088(3)
C(39) .7690(17) .1750(5) .2591(10) .049(3)
C(40) .7667(19) .1656(6) .1889(10) .064(3)
C(41) .6546(21) .1681(7) .1467(12) .084(3)
C(42) .5535(22) .1810(7) .1724(14) .090(3)
C(43) .5538(22) .1909(7) .2415(14) .106(3)
C(44) .6633(18) .1880(6) .2880(11) .067(3)
C(45) .4345(19) .1844(7) .1216(11) .117(3)
C(46) 1.5152(16) .1076(5) .4489(9) .041(3)
C(47) 1.5137(17) .0649(6) .4447(10) .055(3)
C(48) 1.6139(16) .0412(6) .4587(9) .045(3)
C(49) 1.7291(18) .0608(7) .4771(10) .060(3)
C(50) 1.7294(19) .1028(7) .4861(11) .072(3)
C(51) 1.6233(17) .1268(6) .4699(10) .056(3)
C(52) 1.8445(17) .0338(6) .4933(11) .081(3)
H(14A) .4627 .0555 .7712 .080
H(15A) .2883 .0159 .7303 .080
H(17A) .4888 -.0869 .7429 .080
H(18A) .6644 -.0483 .7794 .080
H(19A) .1891 -.0467 .7010 .080
H(19B) .2684 -.0793 .6665 .080
H(19C) .2469 -.0839 .7463 .080
H(21A) 1.2853 .0290 1.0211 .080
H(22A) 1.4751 .0265 1.0918 .080
H(24A) 1.6136 .1045 .9579 .080
H(25A) 1.4242 .1042 .8846 .080
H(26A) 1.6765 .0456 1.1202 .080
H(26B) 1.7447 .0526 1.0536 .080
H(26C) 1.7055 .0906 1.0967 .080
H(40A) .8405 .1581 .1704 .080
H(41A) .6481 .1602 .0975 .080
H(43A) .4795 .1998 .2579 .080
H(44A) .6676 .1943 .3378 .080
H(45A) .4478 .1765 .0743 .080
H(45B) .3744 .1666 .1378 .080
H(45C) .4062 .2125 .1211 .080
H(47A) 1.4364 .0518 .4307 .080
H(48A) 1.6079 .0116 .4569 .080
H(50A) 1.8045 .1161 .5045 .080
H(51A) 1.6262 .1563 .4738 .080
H(52A) 1.9150 .0510 .5047 .080
H(52B) 1.8359 .0159 .5328 .080
H(52C) 1.8539 .0174 .4521 .080

loop_
_geom_angle_atom_site_label_1
_geom_angle_atom_site_label_2
_geom_angle_atom_site_label_3
_geom_angle
_geom_angle_publ_flag
Fe(1) Se(1) Fe(2) 67.10(10) yes
Fe(2) Se(1) Fe(3) 133.40(10) yes
Fe(2) Se(1) Fe(4) 126.40(10) yes
Fe(1) Se(2) Fe(2) 65.90(10) yes
Se(1) Fe(1) Se(2) 78.90(10) yes
Se(1) Fe(3) Se(3) 78.40(10) yes
Fe(1) Se(1) Fe(3) 140.40(10) yes
Fe(1) Se(1) Fe(4) 135.40(10) yes
Fe(3) Se(1) Fe(4) 66.40(10) yes
Fe(3) Se(3) Fe(4) 65.10(10) yes
Se(1) Fe(2) Se(2) 78.90(10) yes
Se(1) Fe(4) Se(3) 77.90(10) yes
Fe(1) Se(2) C(13) 110.2(5) no
Fe(2) Se(2) C(13) 112.0(6) no
Fe(3) Se(3) C(20) 110.8(5) no
Fe(4) Se(3) C(20) 111.9(6) no
Se(1) Fe(1) Fe(2) 56.50(10) no
Se(2) Fe(1) Fe(2) 57.00(10) no
Se(1) Fe(1) C(1) 148.1(7) no
Se(2) Fe(1) C(1) 93.3(6) no
Fe(2) Fe(1) C(1) 93.3(6) no
Se(1) Fe(1) C(2) 112.1(6) no
Se(2) Fe(1) C(2) 98.0(6) no
Fe(2) Fe(1) C(2) 152.7(6) no
C(1) Fe(1) C(2) 99.5(9) no
Se(1) Fe(1) C(3) 92.3(6) no
Se(2) Fe(1) C(3) 166.7(7) no
Fe(2) Fe(1) C(3) 109.8(7) no
C(1) Fe(1) C(3) 89.0(9) no
C(2) Fe(1) C(3) 94.5(9) no
Fe(5) Se(4) Fe(6) 66.60(10) no
Fe(5) Se(4) Fe(7) 126.40(10) no
Fe(6) Se(4) Fe(7) 135.80(10) no
Fe(5) Se(4) Fe(8) 136.50(10) no
Fe(6) Se(4) Fe(8) 138.30(10) no
Fe(7) Se(4) Fe(8) 66.20(10) no
Fe(5) Se(5) Fe(6) 65.50(10) no
Fe(5) Se(5) C(39) 113.3(6) no
Fe(6) Se(5) C(39) 110.6(5) no
Fe(7) Se(6) Fe(8) 65.00(10) no
Fe(7) Se(6) C(46) 114.2(6) no
Fe(8) Se(6) C(46) 112.5(5) no
Se(4) Fe(5) Se(5) 78.10(10) no
Se(4) Fe(5) Fe(6) 56.20(10) no
Se(5) Fe(5) Fe(6) 56.90(10) no
Se(4) Fe(5) C(27) 158.8(8) no
Se(5) Fe(5) C(27) 94.9(8) no
Fe(6) Fe(5) C(27) 103.2(8) no
Se(4) Fe(5) C(28) 89.4(7) no
Se(5) Fe(5) C(28) 156.2(8) no
Fe(6) Fe(5) C(28) 99.3(8) no
C(27) Fe(5) C(28) 90.0(10) no
Se(4) Fe(5) C(29) 101.4(7) no
Se(5) Fe(5) C(29) 99.9(8) no
Fe(6) Fe(5) C(29) 148.5(8) no
C(27) Fe(5) C(29) 100.0(10) no
C(28) Fe(5) C(29) 102.0(10) no
Se(1) Fe(2) Fe(1) 56.40(10) no
Se(2) Fe(2) Fe(1) 57.10(10) no
Se(1) Fe(2) C(4) 106.5(6) no
Se(2) Fe(2) C(4) 97.6(7) no
Fe(1) Fe(2) C(4) 149.9(7) no
Se(1) Fe(2) C(5) 89.3(6) no
Se(2) Fe(2) C(5) 162.0(6) no
Fe(1) Fe(2) C(5) 105.1(6) no
C(4) Fe(2) C(5) 98.7(9) no
Se(1) Fe(2) C(6) 153.4(7) no
Se(2) Fe(2) C(6) 92.4(7) no
Fe(1) Fe(2) C(6) 97.8(7) no
C(4) Fe(2) C(6) 99.5(9) no
C(5) Fe(2) C(6) 92.2(9) no
Se(1) Fe(3) Fe(4) 57.00(10) no
Se(3) Fe(3) Fe(4) 57.70(10) no
Se(1) Fe(3) C(7) 112.3(7) no
Se(3) Fe(3) C(7) 97.3(7) no
Fe(4) Fe(3) C(7) 153.2(7) no
Se(1) Fe(3) C(8) 90.4(6) no
Se(3) Fe(3) C(8) 166.2(7) no
Fe(4) Fe(3) C(8) 109.3(7) no
C(7) Fe(3) C(8) 95.0(10) no
Se(1) Fe(3) C(9) 145.6(7) no
Se(3) Fe(3) C(9) 93.6(6) no
Fe(4) Fe(3) C(9) 90.3(7) no
C(7) Fe(3) C(9) 102.0(10) no
C(8) Fe(3) C(9) 91.0(9) no
Se(1) Fe(4) Fe(3) 56.60(10) no
Se(3) Fe(4) Fe(3) 57.20(10) no
Se(1) Fe(4) C(10) 100.3(6) no
Se(3) Fe(4) C(10) 101.6(7) no
Fe(3) Fe(4) C(10) 149.5(7) no
Se(1) Fe(4) C(11) 160.6(8) no
Se(3) Fe(4) C(11) 93.5(8) no
Fe(3) Fe(4) C(11) 104.1(8) no
C(10) Fe(4) C(11) 99.0(10) no
Se(1) Fe(4) C(12) 89.2(7) no
Se(3) Fe(4) C(12) 157.6(8) no
Fe(3) Fe(4) C(12) 100.4(8) no
C(10) Fe(4) C(12) 99.0(10) no
Se(4) Fe(6) Se(5) 79.00(10) no
Se(4) Fe(6) Fe(5) 57.20(10) no
Se(5) Fe(6) Fe(5) 57.60(10) no
Se(4) Fe(6) C(30) 111.3(7) no
Se(5) Fe(6) C(30) 96.4(7) no
Fe(5) Fe(6) C(30) 151.9(7) no
Se(4) Fe(6) C(31) 89.5(6) no
Se(5) Fe(6) C(31) 164.6(7) no
Fe(5) Fe(6) C(31) 107.5(7) no
C(30) Fe(6) C(31) 97.3(9) no
Se(4) Fe(6) C(32) 148.9(8) no
Se(5) Fe(6) C(32) 92.0(7) no
Fe(5) Fe(6) C(32) 92.7(8) no
C(30) Fe(6) C(32) 99.0(10) no
C(31) Fe(6) C(32) 92.7(9) no
Se(4) Fe(7) Se(6) 77.90(10) no
Se(4) Fe(7) Fe(8) 57.00(10) no
Se(6) Fe(7) Fe(8) 57.30(10) no
Se(4) Fe(7) C(33) 87.8(8) no
Se(6) Fe(7) C(33) 154.1(7) no
Fe(8) Fe(7) C(33) 96.8(7) no
Se(4) Fe(7) C(34) 159.7(6) no
Se(6) Fe(7) C(34) 93.6(7) no
Fe(8) Fe(7) C(34) 102.9(6) no
C(33) Fe(7) C(34) 93.0(10) no
Se(4) Fe(7) C(35) 100.8(6) no
Se(6) Fe(7) C(35) 103.9(7) no
Fe(8) Fe(7) C(35) 151.6(7) no
C(33) Fe(7) C(35) 100.0(10) no
C(34) Fe(7) C(35) 99.1(9) no
Se(4) Fe(8) Se(6) 78.00(10) no
Se(4) Fe(8) Fe(7) 56.70(10) no
Se(6) Fe(8) Fe(7) 57.70(10) no
Se(4) Fe(8) C(36) 152.6(7) no
Se(6) Fe(8) C(36) 95.3(7) no
Fe(7) Fe(8) C(36) 97.1(6) no
Se(4) Fe(8) C(37) 108.7(7) no
Se(6) Fe(8) C(37) 99.8(8) no
Fe(7) Fe(8) C(37) 153.8(8) no
C(36) Fe(8) C(37) 99.0(10) no
Se(4) Fe(8) C(38) 88.6(7) no
Se(6) Fe(8) C(38) 160.1(8) no
Fe(7) Fe(8) C(38) 102.6(8) no
C(36) Fe(8) C(38) 90.0(10) no
C(11) Fe(4) C(12) 93.0(10) no
Se(2) C(13) C(14) 122.0(10) no
Se(2) C(13) C(18) 121.0(10) no
C(14) C(13) C(18) 117(2) no
C(13) C(14) C(15) 121(2) no
C(14) C(15) C(16) 122(2) no
C(15) C(16) C(17) 118(2) no
C(15) C(16) C(19) 122(2) no
C(17) C(16) C(19) 120(2) no
C(16) C(17) C(18) 121(2) no
C(13) C(18) C(17) 121(2) no
Se(3) C(20) C(21) 120.0(10) no
Se(3) C(20) C(25) 122.0(10) no
C(21) C(20) C(25) 118(2) no
C(20) C(21) C(22) 121(2) no
C(21) C(22) C(23) 122(2) no
C(22) C(23) C(24) 117(2) no
C(22) C(23) C(26) 121(2) no
C(24) C(23) C(26) 122(2) no
C(23) C(24) C(25) 120(2) no
C(20) C(25) C(24) 122(2) no
C(37) Fe(8) C(38) 98.0(10) no
Fe(1) C(1) O(1) 178(2) no
Fe(1) C(2) O(2) 176(2) no
Fe(1) C(3) O(3) 174(2) no
Fe(2) C(4) O(4) 178(2) no
Se(5) C(39) C(40) 121(2) no
Se(5) C(39) C(44) 116.0(10) no
C(40) C(39) C(44) 122(2) no
C(39) C(40) C(41) 117(2) no
C(40) C(41) C(42) 122(2) no
C(41) C(42) C(43) 122(2) no
C(41) C(42) C(45) 119(2) no
C(43) C(42) C(45) 119(2) no
C(42) C(43) C(44) 119(2) no
C(39) C(44) C(43) 118(2) no
Se(6) C(46) C(47) 121.0(10) no
Se(6) C(46) C(51) 120.0(10) no
C(47) C(46) C(51) 118(2) no
C(46) C(47) C(48) 124(2) no
C(47) C(48) C(49) 119(2) no
C(48) C(49) C(50) 117(2) no
C(48) C(49) C(52) 119(2) no
C(50) C(49) C(52) 123(2) no
C(49) C(50) C(51) 122(2) no
C(46) C(51) C(50) 119(2) no
Fe(5) C(27) O(13) 176(2) no
Fe(5) C(28) O(14) 176(2) no
Fe(5) C(29) O(15) 176(2) no
Fe(6) C(30) O(16) 179(2) no
Fe(2) C(5) O(5) 179.0(10) no
Fe(2) C(6) O(6) 178(2) no
Fe(3) C(7) O(7) 177(2) no
Fe(3) C(8) O(8) 174(2) no
Fe(3) C(9) O(9) 176(2) no
Fe(4) C(10) O(10) 178(2) no
Fe(4) C(11) O(11) 177(2) no
Fe(4) C(12) O(12) 178(2) no
Fe(6) C(31) O(17) 177(2) no
Fe(6) C(32) O(18) 174(2) no
Fe(7) C(33) O(19) 174(2) no
Fe(7) C(34) O(20) 176(2) no
Fe(7) C(35) O(21) 179(2) no
Fe(8) C(36) O(22) 178(2) no
Fe(8) C(37) O(23) 176(2) no
Fe(8) C(38) O(24) 174(2) no

loop_
_geom_bond_atom_site_label_1
_geom_bond_atom_site_label_2
_geom_bond_distance
_geom_bond_publ_flag
Se(1) Fe(1) 2.353(3) yes
Se(1) Fe(3) 2.347(3) yes
Se(2) Fe(1) 2.392(3) yes
Se(2) C(13) 1.93(2) yes
Se(3) Fe(4) 2.400(4) yes
Fe(1) Fe(2) 2.601(4) yes
Se(1) Fe(2) 2.353(3) yes
Se(1) Fe(4) 2.358(3) yes
Se(2) Fe(2) 2.390(4) yes
Se(3) Fe(3) 2.386(3) yes
Se(3) C(20) 1.92(2) yes
Fe(3) Fe(4) 2.575(4) yes
Fe(1) C(1) 1.75(2) no
Fe(1) C(2) 1.76(2) no
Fe(1) C(3) 1.82(2) no
Fe(2) C(4) 1.82(3) no
Fe(2) C(5) 1.78(2) no
Fe(2) C(6) 1.78(2) no
Fe(3) C(7) 1.79(2) no
Fe(3) C(8) 1.76(2) no
Fe(3) C(9) 1.80(2) no
Fe(4) C(10) 1.76(2) no
Fe(4) C(11) 1.78(2) no
Fe(4) C(12) 1.74(2) no
C(13) C(14) 1.37(3) no
C(13) C(18) 1.39(3) no
C(14) C(15) 1.39(3) no
C(15) C(16) 1.35(3) no
C(16) C(17) 1.38(3) no
C(16) C(19) 1.53(3) no
C(17) C(18) 1.38(3) no
C(20) C(21) 1.37(3) no
C(20) C(25) 1.37(3) no
C(21) C(22) 1.38(3) no
C(22) C(23) 1.36(3) no
C(23) C(24) 1.39(3) no
C(23) C(26) 1.50(3) no
C(24) C(25) 1.39(3) no
O(1) C(1) 1.15(2) no
O(2) C(2) 1.16(2) no
O(3) C(3) 1.12(3) no
O(4) C(4) 1.14(3) no
O(5) C(5) 1.12(3) no
O(6) C(6) 1.16(2) no
O(7) C(7) 1.14(3) no
O(8) C(8) 1.15(3) no
O(9) C(9) 1.14(2) no
O(10) C(10) 1.16(3) no
O(11) C(11) 1.14(3) no
O(12) C(12) 1.14(3) no
Se(4) Fe(5) 2.366(4) no
Se(4) Fe(6) 2.339(3) no
Se(4) Fe(7) 2.346(3) no
Se(4) Fe(8) 2.354(3) no
Se(5) Fe(5) 2.399(4) no
Se(5) Fe(6) 2.381(3) no
Se(5) C(39) 1.96(2) no
Se(6) Fe(7) 2.394(4) no
Se(6) Fe(8) 2.383(4) no
Se(6) C(46) 1.90(2) no
Fe(5) Fe(6) 2.584(5) no
Fe(5) C(27) 1.70(2) no
Fe(5) C(28) 1.73(2) no
Fe(5) C(29) 1.79(2) no
Fe(6) C(30) 1.78(2) no
Fe(6) C(31) 1.76(2) no
Fe(6) C(32) 1.77(2) no
Fe(7) Fe(8) 2.568(4) no
Fe(7) C(33) 1.73(3) no
Fe(7) C(34) 1.77(2) no
Fe(7) C(35) 1.78(2) no
Fe(8) C(36) 1.76(2) no
Fe(8) C(37) 1.77(2) no
Fe(8) C(38) 1.73(3) no
C(39) C(40) 1.36(3) no
C(39) C(44) 1.42(3) no
C(40) C(41) 1.39(3) no
C(41) C(42) 1.34(4) no
C(42) C(43) 1.35(4) no
C(42) C(45) 1.53(3) no
C(43) C(44) 1.41(3) no
C(46) C(47) 1.39(3) no
C(46) C(51) 1.36(3) no
C(47) C(48) 1.35(3) no
C(48) C(49) 1.43(3) no
C(49) C(50) 1.37(3) no
C(49) C(52) 1.54(3) no
C(50) C(51) 1.41(3) no
O(13) C(27) 1.19(3) no
O(14) C(28) 1.13(3) no
O(15) C(29) 1.11(3) no
O(16) C(30) 1.15(3) no
O(17) C(31) 1.13(2) no
O(18) C(32) 1.11(3) no
O(19) C(33) 1.17(3) no
O(20) C(34) 1.17(2) no
O(21) C(35) 1.14(2) no
O(22) C(36) 1.15(2) no
O(23) C(37) 1.16(3) no
O(24) C(38) 1.19(3) no
